data_4132968
loop_
_publ_author_name
'Hwang, Jungwun'
'Li, Ping'
'Smith, Mark D.'
'Warden, Constance E.'
'Sirianni, Dominic A.'
'Vik, Erik C.'
'Maier, Josef M.'
'Yehl, Christopher J.'
'Sherrill, C. David'
'Shimizu, Ken D.'

_publ_section_title
;
 Tipping the Balance between S-\p and O-\p Interactions.
;
_journal_issue 41
_journal_name_full 'Journal of the American Chemical Society'
_journal_page_first 13301
_journal_page_last 13307
_journal_paper_doi 10.1021/jacs.8b07617
_journal_volume 140
_journal_year 2018
_chemical_formula_moiety 'C51 H33 N O3 S2, C2 H4 Cl2'
_chemical_formula_sum 'C53 H37 Cl2 N O3 S2'
_chemical_formula_weight 870.85
_space_group_crystal_system triclinic
_space_group_IT_number 2
_space_group_name_Hall '-P 1'
_space_group_name_H-M_alt 'P -1'
_atom_sites_solution_hydrogens geom
_atom_sites_solution_primary direct
_audit_creation_date 2015-05-21
_audit_creation_method
;
Olex2 1.2
(compiled 2015.01.26 svn.r3150 for OlexSys, GUI svn.r4998)
;
_cell_angle_alpha 110.535(3)
_cell_angle_beta 97.936(3)
_cell_angle_gamma 94.658(3)
_cell_formula_units_Z 2
_cell_length_a 11.3616(11)
_cell_length_b 11.9741(11)
_cell_length_c 16.8141(15)
_cell_measurement_reflns_used 9161
_cell_measurement_temperature 100(2)
_cell_measurement_theta_max 27.88
_cell_measurement_theta_min 2.40
_cell_volume 2100.8(3)
_computing_cell_refinement 'SAINT v8.34A (Bruker, 2013)'
_computing_data_collection 'Bruker APEXII v2014.9-0 (Bruker, 2014)'
_computing_data_reduction 'SAINT v8.34A (Bruker, 2013)'
_computing_molecular_graphics 'Olex2 (Dolomanov et al., 2009)'
_computing_publication_material 'Olex2 (Dolomanov et al., 2009)'
_computing_structure_refinement 'XL (Sheldrick, 2008)'
_computing_structure_solution 'XT (Sheldrick, 2015)'
_diffrn_ambient_temperature 100(2)
_diffrn_detector 'Bruker PHOTON-100 area detector'
_diffrn_detector_area_resol_mean 10.4
_diffrn_detector_type 'CMOS area detector'
_diffrn_measured_fraction_theta_full 0.999
_diffrn_measured_fraction_theta_max 0.997
_diffrn_measurement_device 'three-circle diffractometer'
_diffrn_measurement_device_type 'Bruker D8 Quest'
_diffrn_measurement_method '\w and \f scans'
_diffrn_radiation_monochromator 'mirror optics'
_diffrn_radiation_probe x-ray
_diffrn_radiation_type MoK\a
_diffrn_radiation_wavelength 0.71073
_diffrn_reflns_av_R_equivalents 0.0351
_diffrn_reflns_av_unetI/netI 0.0168
_diffrn_reflns_Laue_measured_fraction_full 0.999
_diffrn_reflns_Laue_measured_fraction_max 0.997
_diffrn_reflns_limit_h_max 14
_diffrn_reflns_limit_h_min -14
_diffrn_reflns_limit_k_max 15
_diffrn_reflns_limit_k_min -15
_diffrn_reflns_limit_l_max 20
_diffrn_reflns_limit_l_min -22
_diffrn_reflns_number 114192
_diffrn_reflns_point_group_measured_fraction_full 0.999
_diffrn_reflns_point_group_measured_fraction_max 0.997
_diffrn_reflns_theta_full 27.900
_diffrn_reflns_theta_max 27.933
_diffrn_reflns_theta_min 2.402
_diffrn_source 'microfocus sealed X-ray tube'
_diffrn_source_type 'Incoatec I\ms'
_exptl_absorpt_coefficient_mu 0.302
_exptl_absorpt_correction_T_max 0.7456
_exptl_absorpt_correction_T_min 0.7102
_exptl_absorpt_correction_type multi-scan
_exptl_absorpt_process_details
;
SADABS-2014/4 (Bruker,2014/4) was used for absorption correction.
wR2(int) was 0.0958 before and 0.0519 after correction.
The Ratio of minimum to maximum transmission is 0.9525.
The \l/2 correction factor is 0.00150.
;
_exptl_crystal_colour colourless
_exptl_crystal_colour_primary colourless
_exptl_crystal_density_diffrn 1.377
_exptl_crystal_description plate
_exptl_crystal_F_000 904
_exptl_crystal_size_max 0.24
_exptl_crystal_size_mid 0.2
_exptl_crystal_size_min 0.08
_refine_diff_density_max 1.307
_refine_diff_density_min -1.423
_refine_diff_density_rms 0.061
_refine_ls_extinction_coef 0.0036(6)
_refine_ls_extinction_expression Fc^*^=kFc[1+0.001xFc^2^\l^3^/sin(2\q)]^-1/4^
_refine_ls_extinction_method SHELXL
_refine_ls_goodness_of_fit_ref 1.024
_refine_ls_hydrogen_treatment constr
_refine_ls_matrix_type full
_refine_ls_number_parameters 564
_refine_ls_number_reflns 10045
_refine_ls_number_restraints 5
_refine_ls_restrained_S_all 1.027
_refine_ls_R_factor_all 0.0525
_refine_ls_R_factor_gt 0.0444
_refine_ls_shift/su_max 0.001
_refine_ls_shift/su_mean 0.000
_refine_ls_structure_factor_coef Fsqd
_refine_ls_weighting_details 'w=1/[\s^2^(Fo^2^)+(0.0434P)^2^+2.4605P] where P=(Fo^2^+2Fc^2^)/3'
_refine_ls_weighting_scheme calc
_refine_ls_wR_factor_gt 0.1052
_refine_ls_wR_factor_ref 0.1102
_reflns_Friedel_coverage 0.000
_reflns_number_gt 8807
_reflns_number_total 10045
_reflns_threshold_expression 'I > 2\s(I)'
_cod_data_source_file ja8b07617_si_001.cif
_cod_data_source_block hjd96_0m
_cod_database_code 4132968
_shelxl_version_number 2014/6
_shelx_space_group_comment
;
The symmetry employed for this shelxl refinement is uniquely defined
by the following loop, which should always be used as a source of
symmetry information in preference to the above space-group names.
They are only intended as comments.
;
_shelx_estimated_absorpt_t_max 0.976
_shelx_estimated_absorpt_t_min 0.931
_olex2_refinement_description
;
1. Fixed Uiso
 At 1.2 times of:
  All C(H) groups, All C(H,H) groups
2. Uiso/Uaniso restraints and constraints
Uanis(Cl2A) = Uanis(Cl2B)
Uanis(C62A) = Uanis(C62B)
Uanis(C61A) = Uanis(C61B)
Uanis(Cl1A) = Uanis(Cl1B)
3. Same fragment restrains
{Cl1A, Cl2A, C61A, C62A} sigma for 1-2: 0.02, 1-3: 0.04
as
{Cl1B, Cl2B, C61B, C62B}
4. Others
 Sof(Cl1B)=Sof(Cl2B)=Sof(C61B)=Sof(H61C)=Sof(H61D)=Sof(C62B)=Sof(H62C)=
 Sof(H62D)=1-FVAR(1)
 Sof(Cl1A)=Sof(Cl2A)=Sof(C61A)=Sof(H61A)=Sof(H61B)=Sof(C62A)=Sof(H62A)=
 Sof(H62B)=FVAR(1)
5.a Ternary CH refined with riding coordinates:
 C3(H3), C6(H6)
5.b Secondary CH2 refined with riding coordinates:
 C61A(H61A,H61B), C62A(H62A,H62B), C61B(H61C,H61D), C62B(H62C,H62D)
5.c Aromatic/amide H refined with riding coordinates:
 C11(H11), C12(H12), C13(H13), C14(H14), C17(H17), C18(H18), C19(H19),
 C20(H20), C23(H23), C24(H24), C25(H25), C26(H26), C27(H27), C29(H29), C30(H30),
  C31(H31), C32(H32), C33(H33), C36(H36), C37(H37), C38(H38), C41(H41),
 C42(H42), C43(H43), C44(H44), C45(H45), C47(H47), C48(H48), C49(H49), C50(H50),
  C51(H51)
;
_olex2_submission_special_instructions 'No special instructions were received'

loop_
_space_group_symop_operation_xyz
'x, y, z'
'-x, -y, -z'

loop_
_atom_site_label
_atom_site_type_symbol
_atom_site_fract_x
_atom_site_fract_y
_atom_site_fract_z
_atom_site_U_iso_or_equiv
_atom_site_adp_type
_atom_site_occupancy
_atom_site_site_symmetry_order
_atom_site_calc_flag
_atom_site_refinement_flags_posn
_atom_site_refinement_flags_occupancy
_atom_site_disorder_assembly
_atom_site_disorder_group
S1 S 0.69184(4) 0.72659(3) 0.44961(3) 0.01690(10) Uani 1 1 d . . . .
S2 S 0.45554(4) 0.96286(4) 0.26426(3) 0.02591(11) Uani 1 1 d . . . .
O1 O 0.48917(10) 0.31764(10) 0.03668(7) 0.0172(2) Uani 1 1 d . . . .
O2 O 0.39719(11) 0.66760(10) 0.33325(8) 0.0205(3) Uani 1 1 d . . . .
O3 O 0.71290(10) 0.78364(10) 0.22617(8) 0.0194(2) Uani 1 1 d . . . .
N1 N 0.55702(11) 0.75128(11) 0.29273(8) 0.0125(3) Uani 1 1 d . . . .
C1 C 0.52320(13) 0.40006(13) 0.10336(10) 0.0121(3) Uani 1 1 d . . . .
C2 C 0.47195(13) 0.43843(13) 0.18872(9) 0.0112(3) Uani 1 1 d . . . .
C3 C 0.45130(13) 0.56775(13) 0.19152(9) 0.0112(3) Uani 1 1 d . . . .
H3 H 0.3727 0.5638 0.1549 0.013 Uiso 1 1 calc R . . .
C4 C 0.46072(13) 0.66362(13) 0.28075(10) 0.0126(3) Uani 1 1 d . . . .
C5 C 0.62187(14) 0.72397(13) 0.22508(10) 0.0126(3) Uani 1 1 d . . . .
C6 C 0.55637(13) 0.60964(13) 0.15360(9) 0.0112(3) Uani 1 1 d . . . .
H6 H 0.5249 0.6266 0.1010 0.013 Uiso 1 1 calc R . . .
C7 C 0.63107(13) 0.50224(13) 0.12991(9) 0.0111(3) Uani 1 1 d . . . .
C8 C 0.68311(13) 0.48864(13) 0.21439(9) 0.0108(3) Uani 1 1 d . . . .
C9 C 0.59123(13) 0.45083(13) 0.24812(9) 0.0107(3) Uani 1 1 d . . . .
C10 C 0.61270(14) 0.42993(13) 0.32769(9) 0.0114(3) Uani 1 1 d . . . .
C11 C 0.51935(14) 0.39869(13) 0.36671(10) 0.0136(3) Uani 1 1 d . . . .
H11 H 0.4382 0.3914 0.3402 0.016 Uiso 1 1 calc R . . .
C12 C 0.54421(15) 0.37875(13) 0.44248(10) 0.0153(3) Uani 1 1 d . . . .
H12 H 0.4804 0.3583 0.4681 0.018 Uiso 1 1 calc R . . .
C13 C 0.66319(15) 0.38855(14) 0.48193(10) 0.0172(3) Uani 1 1 d . . . .
H13 H 0.6802 0.3733 0.5338 0.021 Uiso 1 1 calc R . . .
C14 C 0.75584(15) 0.42019(14) 0.44577(10) 0.0158(3) Uani 1 1 d . . . .
H14 H 0.8363 0.4266 0.4733 0.019 Uiso 1 1 calc R . . .
C15 C 0.73396(14) 0.44343(13) 0.36860(9) 0.0122(3) Uani 1 1 d . . . .
C16 C 0.83115(14) 0.48655(13) 0.33382(9) 0.0124(3) Uani 1 1 d . . . .
C17 C 0.95177(15) 0.50907(16) 0.37616(10) 0.0183(3) Uani 1 1 d . . . .
H17 H 0.9710 0.4884 0.4256 0.022 Uiso 1 1 calc R . . .
C18 C 1.04219(15) 0.56004(17) 0.34785(11) 0.0215(3) Uani 1 1 d . . . .
H18 H 1.1225 0.5743 0.3777 0.026 Uiso 1 1 calc R . . .
C19 C 1.01594(15) 0.59092(16) 0.27502(11) 0.0188(3) Uani 1 1 d . . . .
H19 H 1.0779 0.6286 0.2565 0.023 Uiso 1 1 calc R . . .
C20 C 0.90011(14) 0.56652(14) 0.23038(10) 0.0150(3) Uani 1 1 d . . . .
H20 H 0.8832 0.5856 0.1801 0.018 Uiso 1 1 calc R . . .
C21 C 0.80603(13) 0.51369(13) 0.25794(9) 0.0118(3) Uani 1 1 d . . . .
C22 C 0.36562(14) 0.35431(13) 0.18786(10) 0.0132(3) Uani 1 1 d . . . .
C23 C 0.25898(14) 0.39408(15) 0.21083(11) 0.0170(3) Uani 1 1 d . . . .
H23 H 0.2519 0.4774 0.2288 0.020 Uiso 1 1 calc R . . .
C24 C 0.16258(16) 0.31183(17) 0.20753(12) 0.0240(4) Uani 1 1 d . . . .
H24 H 0.0899 0.3394 0.2230 0.029 Uiso 1 1 calc R . . .
C25 C 0.17222(17) 0.19037(17) 0.18182(13) 0.0279(4) Uani 1 1 d . . . .
H25 H 0.1061 0.1346 0.1794 0.033 Uiso 1 1 calc R . . .
C26 C 0.27870(17) 0.14992(15) 0.15958(12) 0.0237(4) Uani 1 1 d . . . .
H26 H 0.2857 0.0666 0.1424 0.028 Uiso 1 1 calc R . . .
C27 C 0.37475(15) 0.23130(14) 0.16256(10) 0.0173(3) Uani 1 1 d . . . .
H27 H 0.4474 0.2033 0.1473 0.021 Uiso 1 1 calc R . . .
C28 C 0.70827(13) 0.49032(14) 0.06238(10) 0.0143(3) Uani 1 1 d . . . .
C29 C 0.74923(15) 0.38023(16) 0.02518(11) 0.0207(3) Uani 1 1 d . . . .
H29 H 0.7255 0.3144 0.0412 0.025 Uiso 1 1 calc R . . .
C30 C 0.82461(17) 0.36616(19) -0.03526(12) 0.0277(4) Uani 1 1 d . . . .
H30 H 0.8515 0.2907 -0.0608 0.033 Uiso 1 1 calc R . . .
C31 C 0.86034(16) 0.4624(2) -0.05813(11) 0.0276(4) Uani 1 1 d . . . .
H31 H 0.9128 0.4533 -0.0987 0.033 Uiso 1 1 calc R . . .
C32 C 0.81980(15) 0.57172(18) -0.02211(11) 0.0236(4) Uani 1 1 d . . . .
H32 H 0.8444 0.6375 -0.0381 0.028 Uiso 1 1 calc R . . .
C33 C 0.74287(14) 0.58578(16) 0.03762(10) 0.0175(3) Uani 1 1 d . . . .
H33 H 0.7140 0.6606 0.0614 0.021 Uiso 1 1 calc R . . .
C34 C 0.58675(14) 0.86165(13) 0.36614(10) 0.0139(3) Uani 1 1 d . . . .
C35 C 0.65274(14) 0.86335(13) 0.44289(10) 0.0149(3) Uani 1 1 d . . . .
C36 C 0.68242(15) 0.97223(15) 0.51369(11) 0.0193(3) Uani 1 1 d . . . .
H36 H 0.7273 0.9743 0.5664 0.023 Uiso 1 1 calc R . . .
C37 C 0.64655(16) 1.07666(15) 0.50707(12) 0.0221(4) Uani 1 1 d . . . .
H37 H 0.6684 1.1507 0.5549 0.027 Uiso 1 1 calc R . . .
C38 C 0.57890(15) 1.07406(14) 0.43117(12) 0.0222(4) Uani 1 1 d . . . .
H38 H 0.5525 1.1459 0.4280 0.027 Uiso 1 1 calc R . . .
C39 C 0.54912(14) 0.96721(14) 0.35938(11) 0.0180(3) Uani 1 1 d . . . .
C40 C 0.84325(15) 0.77252(14) 0.50332(11) 0.0186(3) Uani 1 1 d . . . .
C41 C 0.88012(18) 0.74792(17) 0.57687(13) 0.0277(4) Uani 1 1 d . . . .
H41 H 0.8241 0.7102 0.5999 0.033 Uiso 1 1 calc R . . .
C42 C 1.0003(2) 0.7793(2) 0.61658(16) 0.0427(6) Uani 1 1 d . . . .
H42 H 1.0267 0.7616 0.6664 0.051 Uiso 1 1 calc R . . .
C43 C 1.0810(2) 0.8357(2) 0.5841(2) 0.0499(7) Uani 1 1 d . . . .
H43 H 1.1625 0.8581 0.6121 0.060 Uiso 1 1 calc R . . .
C44 C 1.04362(19) 0.8597(2) 0.5109(2) 0.0464(6) Uani 1 1 d . . . .
H44 H 1.0996 0.8988 0.4887 0.056 Uiso 1 1 calc R . . .
C45 C 0.92489(18) 0.82715(18) 0.46946(15) 0.0309(4) Uani 1 1 d . . . .
H45 H 0.8997 0.8421 0.4183 0.037 Uiso 1 1 calc R . . .
C46 C 0.55826(16) 1.01141(15) 0.20801(12) 0.0212(3) Uani 1 1 d . . . .
C47 C 0.5528(2) 0.94152(17) 0.12138(13) 0.0318(4) Uani 1 1 d . . . .
H47 H 0.4997 0.8679 0.0955 0.038 Uiso 1 1 calc R . . .
C48 C 0.6245(2) 0.97902(19) 0.07286(13) 0.0386(5) Uani 1 1 d . . . .
H48 H 0.6200 0.9312 0.0137 0.046 Uiso 1 1 calc R . . .
C49 C 0.7028(2) 1.08596(19) 0.10995(13) 0.0326(4) Uani 1 1 d . . . .
H49 H 0.7521 1.1112 0.0764 0.039 Uiso 1 1 calc R . . .
C50 C 0.70875(17) 1.15603(16) 0.19650(12) 0.0247(4) Uani 1 1 d . . . .
H50 H 0.7627 1.2291 0.2222 0.030 Uiso 1 1 calc R . . .
C51 C 0.63617(16) 1.11971(15) 0.24548(11) 0.0202(3) Uani 1 1 d . . . .
H51 H 0.6395 1.1684 0.3044 0.024 Uiso 1 1 calc R . . .
Cl1A Cl 0.95139(15) 0.90358(11) 0.07066(8) 0.0543(3) Uani 0.835(4) 1 d D P A 1
Cl2A Cl 1.13566(10) 0.90262(12) 0.24511(8) 0.0402(2) Uani 0.835(4) 1 d D P A 1
C61A C 0.9176(2) 0.9350(3) 0.1774(2) 0.0442(7) Uani 0.835(4) 1 d D P A 1
H61A H 0.9430 1.0216 0.2121 0.053 Uiso 0.835(4) 1 calc R P A 1
H61B H 0.8296 0.9183 0.1730 0.053 Uiso 0.835(4) 1 calc R P A 1
C62A C 0.9769(3) 0.8632(4) 0.2226(3) 0.0624(11) Uani 0.835(4) 1 d D P A 1
H62A H 0.9561 0.7766 0.1864 0.075 Uiso 0.835(4) 1 calc R P A 1
H62B H 0.9471 0.8767 0.2774 0.075 Uiso 0.835(4) 1 calc R P A 1
Cl1B Cl 0.9918(7) 0.8983(7) 0.0657(5) 0.0543(3) Uani 0.165(4) 1 d D P A 2
Cl2B Cl 1.1416(6) 0.8770(7) 0.2565(5) 0.0402(2) Uani 0.165(4) 1 d D P A 2
C61B C 0.9254(12) 0.8533(14) 0.1411(9) 0.0442(7) Uani 0.165(4) 1 d D P A 2
H61C H 0.8400 0.8657 0.1355 0.053 Uiso 0.165(4) 1 calc R P A 2
H61D H 0.9283 0.7663 0.1275 0.053 Uiso 0.165(4) 1 calc R P A 2
C62B C 0.9862(13) 0.9209(17) 0.2307(12) 0.0624(11) Uani 0.165(4) 1 d D P A 2
H62C H 0.9354 0.9065 0.2705 0.075 Uiso 0.165(4) 1 calc R P A 2
H62D H 0.9950 1.0081 0.2411 0.075 Uiso 0.165(4) 1 calc R P A 2

loop_
_atom_site_aniso_label
_atom_site_aniso_U_11
_atom_site_aniso_U_22
_atom_site_aniso_U_33
_atom_site_aniso_U_23
_atom_site_aniso_U_13
_atom_site_aniso_U_12
S1 0.0194(2) 0.01164(18) 0.01760(19) 0.00435(14) 0.00183(15) -0.00237(14)
S2 0.0174(2) 0.0185(2) 0.0415(3) 0.01429(19) -0.00338(18) 0.00004(16)
O1 0.0198(6) 0.0144(5) 0.0129(5) 0.0007(4) 0.0014(4) 0.0005(4)
O2 0.0229(6) 0.0142(5) 0.0219(6) 0.0015(5) 0.0126(5) -0.0024(5)
O3 0.0177(6) 0.0146(5) 0.0243(6) 0.0042(5) 0.0094(5) -0.0028(4)
N1 0.0134(6) 0.0088(6) 0.0139(6) 0.0021(5) 0.0041(5) -0.0002(5)
C1 0.0126(7) 0.0116(7) 0.0133(7) 0.0061(6) 0.0016(5) 0.0035(5)
C2 0.0122(7) 0.0088(6) 0.0116(7) 0.0029(5) 0.0015(5) 0.0007(5)
C3 0.0111(7) 0.0096(6) 0.0129(7) 0.0040(5) 0.0027(5) 0.0004(5)
C4 0.0128(7) 0.0086(6) 0.0161(7) 0.0040(6) 0.0032(6) 0.0015(5)
C5 0.0141(7) 0.0103(7) 0.0151(7) 0.0058(6) 0.0040(6) 0.0030(5)
C6 0.0116(7) 0.0111(7) 0.0121(7) 0.0053(5) 0.0032(5) 0.0015(5)
C7 0.0118(7) 0.0110(7) 0.0097(6) 0.0030(5) 0.0016(5) 0.0017(5)
C8 0.0141(7) 0.0086(6) 0.0087(6) 0.0019(5) 0.0019(5) 0.0026(5)
C9 0.0122(7) 0.0072(6) 0.0105(7) 0.0011(5) 0.0009(5) 0.0012(5)
C10 0.0156(7) 0.0065(6) 0.0104(7) 0.0012(5) 0.0026(5) 0.0014(5)
C11 0.0153(7) 0.0095(7) 0.0145(7) 0.0025(5) 0.0037(6) 0.0008(5)
C12 0.0205(8) 0.0105(7) 0.0153(7) 0.0041(6) 0.0076(6) 0.0003(6)
C13 0.0255(8) 0.0152(7) 0.0118(7) 0.0063(6) 0.0035(6) 0.0009(6)
C14 0.0180(7) 0.0157(7) 0.0127(7) 0.0052(6) 0.0004(6) 0.0008(6)
C15 0.0160(7) 0.0089(6) 0.0108(7) 0.0022(5) 0.0027(5) 0.0014(5)
C16 0.0143(7) 0.0112(7) 0.0109(7) 0.0028(5) 0.0026(5) 0.0022(5)
C17 0.0169(8) 0.0264(8) 0.0133(7) 0.0100(6) 0.0010(6) 0.0029(6)
C18 0.0136(7) 0.0330(9) 0.0170(8) 0.0098(7) -0.0005(6) 0.0006(7)
C19 0.0135(7) 0.0265(9) 0.0167(8) 0.0085(7) 0.0040(6) -0.0002(6)
C20 0.0152(7) 0.0183(7) 0.0120(7) 0.0061(6) 0.0030(6) 0.0021(6)
C21 0.0128(7) 0.0107(6) 0.0106(7) 0.0023(5) 0.0019(5) 0.0020(5)
C22 0.0145(7) 0.0124(7) 0.0111(7) 0.0044(6) -0.0006(5) -0.0019(5)
C23 0.0168(7) 0.0156(7) 0.0195(8) 0.0080(6) 0.0037(6) 0.0000(6)
C24 0.0169(8) 0.0254(9) 0.0314(10) 0.0123(8) 0.0068(7) -0.0012(7)
C25 0.0247(9) 0.0224(9) 0.0361(10) 0.0123(8) 0.0062(8) -0.0083(7)
C26 0.0288(9) 0.0133(8) 0.0276(9) 0.0077(7) 0.0033(7) -0.0030(7)
C27 0.0186(8) 0.0138(7) 0.0181(8) 0.0055(6) 0.0010(6) 0.0005(6)
C28 0.0115(7) 0.0208(8) 0.0095(7) 0.0047(6) 0.0009(5) 0.0018(6)
C29 0.0209(8) 0.0231(8) 0.0162(8) 0.0038(6) 0.0048(6) 0.0056(7)
C30 0.0220(9) 0.0362(10) 0.0203(9) 0.0020(8) 0.0078(7) 0.0093(8)
C31 0.0157(8) 0.0509(12) 0.0135(8) 0.0077(8) 0.0061(6) 0.0035(8)
C32 0.0168(8) 0.0389(10) 0.0154(8) 0.0126(7) 0.0013(6) -0.0040(7)
C33 0.0148(7) 0.0240(8) 0.0140(7) 0.0082(6) 0.0013(6) -0.0002(6)
C34 0.0133(7) 0.0085(7) 0.0180(7) 0.0013(6) 0.0069(6) -0.0006(5)
C35 0.0150(7) 0.0104(7) 0.0178(7) 0.0019(6) 0.0082(6) -0.0009(5)
C36 0.0183(8) 0.0159(8) 0.0184(8) -0.0006(6) 0.0084(6) -0.0035(6)
C37 0.0211(8) 0.0109(7) 0.0276(9) -0.0031(6) 0.0130(7) -0.0033(6)
C38 0.0196(8) 0.0096(7) 0.0364(10) 0.0044(7) 0.0126(7) 0.0016(6)
C39 0.0133(7) 0.0123(7) 0.0280(9) 0.0062(6) 0.0066(6) 0.0005(6)
C40 0.0180(8) 0.0126(7) 0.0222(8) 0.0033(6) 0.0032(6) 0.0003(6)
C41 0.0323(10) 0.0212(9) 0.0273(9) 0.0082(7) -0.0005(8) 0.0035(7)
C42 0.0421(13) 0.0290(11) 0.0466(13) 0.0093(10) -0.0159(10) 0.0087(9)
C43 0.0226(10) 0.0263(11) 0.086(2) 0.0114(12) -0.0140(11) 0.0035(8)
C44 0.0205(10) 0.0327(11) 0.088(2) 0.0248(12) 0.0122(11) 0.0011(8)
C45 0.0235(9) 0.0309(10) 0.0441(12) 0.0194(9) 0.0109(8) 0.0015(8)
C46 0.0236(8) 0.0131(7) 0.0248(9) 0.0067(7) -0.0028(7) 0.0047(6)
C47 0.0429(12) 0.0162(8) 0.0259(10) 0.0004(7) -0.0072(8) 0.0016(8)
C48 0.0596(15) 0.0281(10) 0.0192(9) -0.0004(8) 0.0009(9) 0.0080(10)
C49 0.0466(12) 0.0298(10) 0.0240(9) 0.0105(8) 0.0098(9) 0.0116(9)
C50 0.0313(10) 0.0170(8) 0.0233(9) 0.0049(7) 0.0035(7) 0.0044(7)
C51 0.0244(8) 0.0136(7) 0.0189(8) 0.0023(6) 0.0004(6) 0.0039(6)
Cl1A 0.0512(7) 0.0431(4) 0.0513(4) 0.0003(3) -0.0023(5) 0.0080(5)
Cl2A 0.0276(3) 0.0439(6) 0.0474(5) 0.0185(3) 0.0005(3) -0.0008(3)
C61A 0.0282(13) 0.0410(16) 0.077(2) 0.0355(16) 0.0193(13) 0.0031(12)
C62A 0.0259(13) 0.067(3) 0.117(3) 0.066(3) 0.0099(16) -0.0033(15)
Cl1B 0.0512(7) 0.0431(4) 0.0513(4) 0.0003(3) -0.0023(5) 0.0080(5)
Cl2B 0.0276(3) 0.0439(6) 0.0474(5) 0.0185(3) 0.0005(3) -0.0008(3)
C61B 0.0282(13) 0.0410(16) 0.077(2) 0.0355(16) 0.0193(13) 0.0031(12)
C62B 0.0259(13) 0.067(3) 0.117(3) 0.066(3) 0.0099(16) -0.0033(15)

loop_
_atom_type_symbol
_atom_type_description
_atom_type_scat_dispersion_real
_atom_type_scat_dispersion_imag
_atom_type_scat_source
C C 0.0033 0.0016 'International Tables Vol C Tables 4.2.6.8 and 6.1.1.4'
H H 0.0000 0.0000 'International Tables Vol C Tables 4.2.6.8 and 6.1.1.4'
Cl Cl 0.1484 0.1585 'International Tables Vol C Tables 4.2.6.8 and 6.1.1.4'
N N 0.0061 0.0033 'International Tables Vol C Tables 4.2.6.8 and 6.1.1.4'
O O 0.0106 0.0060 'International Tables Vol C Tables 4.2.6.8 and 6.1.1.4'
S S 0.1246 0.1234 'International Tables Vol C Tables 4.2.6.8 and 6.1.1.4'

loop_
_geom_angle_atom_site_label_1
_geom_angle_atom_site_label_2
_geom_angle_atom_site_label_3
_geom_angle
C35 S1 C40 100.84(8)
C39 S2 C46 103.23(8)
C4 N1 C5 114.02(12)
C4 N1 C34 123.96(13)
C5 N1 C34 122.00(12)
O1 C1 C2 130.51(14)
O1 C1 C7 130.13(14)
C7 C1 C2 99.35(11)
C1 C2 C3 96.13(11)
C9 C2 C1 95.90(11)
C9 C2 C3 107.67(11)
C22 C2 C1 114.36(12)
C22 C2 C3 118.10(12)
C22 C2 C9 120.03(12)
C2 C3 H3 110.1
C4 C3 C2 116.00(12)
C4 C3 H3 110.1
C4 C3 C6 105.05(12)
C6 C3 C2 105.08(11)
C6 C3 H3 110.1
O2 C4 N1 124.24(14)
O2 C4 C3 127.87(14)
N1 C4 C3 107.88(12)
O3 C5 N1 124.01(14)
O3 C5 C6 128.16(14)
N1 C5 C6 107.84(12)
C3 C6 H6 110.6
C3 C6 C7 105.13(11)
C5 C6 C3 104.91(12)
C5 C6 H6 110.6
C5 C6 C7 114.67(12)
C7 C6 H6 110.6
C1 C7 C6 96.61(11)
C8 C7 C1 96.18(11)
C8 C7 C6 107.08(11)
C28 C7 C1 114.45(12)
C28 C7 C6 118.75(12)
C28 C7 C8 119.30(12)
C9 C8 C7 109.08(13)
C9 C8 C21 122.07(13)
C21 C8 C7 128.81(13)
C8 C9 C2 109.06(12)
C8 C9 C10 121.85(13)
C10 C9 C2 129.09(13)
C11 C10 C9 122.99(14)
C11 C10 C15 119.38(13)
C15 C10 C9 117.62(13)
C10 C11 H11 119.5
C12 C11 C10 120.94(14)
C12 C11 H11 119.5
C11 C12 H12 120.0
C11 C12 C13 120.08(14)
C13 C12 H12 120.0
C12 C13 H13 119.9
C14 C13 C12 120.16(14)
C14 C13 H13 119.9
C13 C14 H14 119.3
C13 C14 C15 121.48(15)
C15 C14 H14 119.3
C10 C15 C16 120.27(13)
C14 C15 C10 117.92(14)
C14 C15 C16 121.71(14)
C17 C16 C15 121.74(14)
C17 C16 C21 117.70(14)
C21 C16 C15 120.47(13)
C16 C17 H17 119.1
C18 C17 C16 121.86(15)
C18 C17 H17 119.1
C17 C18 H18 120.0
C17 C18 C19 120.04(15)
C19 C18 H18 120.0
C18 C19 H19 120.1
C20 C19 C18 119.72(15)
C20 C19 H19 120.1
C19 C20 H20 119.4
C19 C20 C21 121.20(14)
C21 C20 H20 119.4
C16 C21 C8 117.34(13)
C20 C21 C8 123.24(14)
C20 C21 C16 119.39(14)
C23 C22 C2 122.57(14)
C23 C22 C27 119.07(14)
C27 C22 C2 118.37(14)
C22 C23 H23 119.9
C22 C23 C24 120.13(15)
C24 C23 H23 119.9
C23 C24 H24 119.8
C25 C24 C23 120.34(17)
C25 C24 H24 119.8
C24 C25 H25 120.0
C24 C25 C26 119.95(16)
C26 C25 H25 120.0
C25 C26 H26 120.0
C27 C26 C25 119.93(16)
C27 C26 H26 120.0
C22 C27 H27 119.7
C26 C27 C22 120.57(16)
C26 C27 H27 119.7
C29 C28 C7 118.41(14)
C33 C28 C7 122.45(14)
C33 C28 C29 119.11(15)
C28 C29 H29 119.7
C30 C29 C28 120.53(17)
C30 C29 H29 119.7
C29 C30 H30 120.1
C31 C30 C29 119.86(18)
C31 C30 H30 120.1
C30 C31 H31 119.9
C32 C31 C30 120.15(16)
C32 C31 H31 119.9
C31 C32 H32 119.9
C31 C32 C33 120.19(17)
C33 C32 H32 119.9
C28 C33 C32 120.14(16)
C28 C33 H33 119.9
C32 C33 H33 119.9
C35 C34 N1 119.98(13)
C35 C34 C39 120.82(14)
C39 C34 N1 119.20(14)
C34 C35 S1 119.01(11)
C34 C35 C36 119.28(15)
C36 C35 S1 121.66(13)
C35 C36 H36 120.0
C37 C36 C35 120.09(17)
C37 C36 H36 120.0
C36 C37 H37 119.8
C36 C37 C38 120.40(15)
C38 C37 H37 119.8
C37 C38 H38 119.6
C37 C38 C39 120.73(16)
C39 C38 H38 119.6
C34 C39 S2 120.75(12)
C38 C39 S2 120.43(13)
C38 C39 C34 118.65(16)
C41 C40 S1 119.37(14)
C45 C40 S1 120.03(14)
C45 C40 C41 120.52(17)
C40 C41 H41 120.4
C40 C41 C42 119.2(2)
C42 C41 H41 120.4
C41 C42 H42 119.8
C43 C42 C41 120.4(2)
C43 C42 H42 119.8
C42 C43 H43 120.0
C42 C43 C44 120.1(2)
C44 C43 H43 120.0
C43 C44 H44 119.8
C43 C44 C45 120.4(2)
C45 C44 H44 119.8
C40 C45 C44 119.4(2)
C40 C45 H45 120.3
C44 C45 H45 120.3
C47 C46 S2 117.55(14)
C47 C46 C51 119.61(18)
C51 C46 S2 122.66(14)
C46 C47 H47 119.9
C48 C47 C46 120.15(18)
C48 C47 H47 119.9
C47 C48 H48 119.8
C47 C48 C49 120.46(19)
C49 C48 H48 119.8
C48 C49 H49 120.2
C48 C49 C50 119.6(2)
C50 C49 H49 120.2
C49 C50 H50 119.9
C51 C50 C49 120.29(18)
C51 C50 H50 119.9
C46 C51 H51 120.1
C50 C51 C46 119.84(16)
C50 C51 H51 120.1
Cl1A C61A H61A 108.9
Cl1A C61A H61B 108.9
H61A C61A H61B 107.8
C62A C61A Cl1A 113.2(3)
C62A C61A H61A 108.9
C62A C61A H61B 108.9
Cl2A C62A H62A 109.3
Cl2A C62A H62B 109.3
C61A C62A Cl2A 111.5(2)
C61A C62A H62A 109.3
C61A C62A H62B 109.3
H62A C62A H62B 108.0
Cl1B C61B H61C 109.1
Cl1B C61B H61D 109.1
H61C C61B H61D 107.9
C62B C61B Cl1B 112.3(11)
C62B C61B H61C 109.1
C62B C61B H61D 109.1
Cl2B C62B H62C 109.0
Cl2B C62B H62D 109.0
C61B C62B Cl2B 113.0(12)
C61B C62B H62C 109.0
C61B C62B H62D 109.0
H62C C62B H62D 107.8

loop_
_geom_bond_atom_site_label_1
_geom_bond_atom_site_label_2
_geom_bond_distance
S1 C35 1.7679(16)
S1 C40 1.7738(17)
S2 C39 1.7760(18)
S2 C46 1.782(2)
O1 C1 1.1927(19)
O2 C4 1.2060(19)
O3 C5 1.2025(19)
N1 C4 1.3942(19)
N1 C5 1.3976(19)
N1 C34 1.4325(19)
C1 C2 1.556(2)
C1 C7 1.556(2)
C2 C3 1.570(2)
C2 C9 1.532(2)
C2 C22 1.504(2)
C3 H3 1.0000
C3 C4 1.519(2)
C3 C6 1.556(2)
C5 C6 1.518(2)
C6 H6 1.0000
C6 C7 1.563(2)
C7 C8 1.530(2)
C7 C28 1.504(2)
C8 C9 1.372(2)
C8 C21 1.439(2)
C9 C10 1.438(2)
C10 C11 1.413(2)
C10 C15 1.422(2)
C11 H11 0.9500
C11 C12 1.373(2)
C12 H12 0.9500
C12 C13 1.398(2)
C13 H13 0.9500
C13 C14 1.377(2)
C14 H14 0.9500
C14 C15 1.413(2)
C15 C16 1.458(2)
C16 C17 1.412(2)
C16 C21 1.421(2)
C17 H17 0.9500
C17 C18 1.375(2)
C18 H18 0.9500
C18 C19 1.400(2)
C19 H19 0.9500
C19 C20 1.375(2)
C20 H20 0.9500
C20 C21 1.411(2)
C22 C23 1.392(2)
C22 C27 1.399(2)
C23 H23 0.9500
C23 C24 1.394(2)
C24 H24 0.9500
C24 C25 1.383(3)
C25 H25 0.9500
C25 C26 1.390(3)
C26 H26 0.9500
C26 C27 1.386(2)
C27 H27 0.9500
C28 C29 1.395(2)
C28 C33 1.393(2)
C29 H29 0.9500
C29 C30 1.392(2)
C30 H30 0.9500
C30 C31 1.385(3)
C31 H31 0.9500
C31 C32 1.382(3)
C32 H32 0.9500
C32 C33 1.396(2)
C33 H33 0.9500
C34 C35 1.393(2)
C34 C39 1.403(2)
C35 C36 1.400(2)
C36 H36 0.9500
C36 C37 1.382(3)
C37 H37 0.9500
C37 C38 1.385(3)
C38 H38 0.9500
C38 C39 1.394(2)
C40 C41 1.387(3)
C40 C45 1.386(2)
C41 H41 0.9500
C41 C42 1.393(3)
C42 H42 0.9500
C42 C43 1.376(4)
C43 H43 0.9500
C43 C44 1.379(4)
C44 H44 0.9500
C44 C45 1.386(3)
C45 H45 0.9500
C46 C47 1.392(3)
C46 C51 1.396(2)
C47 H47 0.9500
C47 C48 1.382(3)
C48 H48 0.9500
C48 C49 1.386(3)
C49 H49 0.9500
C49 C50 1.390(3)
C50 H50 0.9500
C50 C51 1.389(3)
C51 H51 0.9500
Cl1A C61A 1.803(3)
Cl2A C62A 1.779(3)
C61A H61A 0.9900
C61A H61B 0.9900
C61A C62A 1.477(4)
C62A H62A 0.9900
C62A H62B 0.9900
Cl1B C61B 1.773(13)
Cl2B C62B 1.918(14)
C61B H61C 0.9900
C61B H61D 0.9900
C61B C62B 1.473(16)
C62B H62C 0.9900
C62B H62D 0.9900

loop_
_geom_torsion_atom_site_label_1
_geom_torsion_atom_site_label_2
_geom_torsion_atom_site_label_3
_geom_torsion_atom_site_label_4
_geom_torsion
S1 C35 C36 C37 -177.60(12)
S1 C40 C41 C42 177.11(15)
S1 C40 C45 C44 -178.31(17)
S2 C46 C47 C48 175.52(16)
S2 C46 C51 C50 -175.97(13)
O1 C1 C2 C3 -121.47(17)
O1 C1 C2 C9 129.99(17)
O1 C1 C2 C22 3.2(2)
O1 C1 C7 C6 121.66(17)
O1 C1 C7 C8 -130.28(17)
O1 C1 C7 C28 -4.1(2)
O3 C5 C6 C3 175.48(15)
O3 C5 C6 C7 60.7(2)
N1 C5 C6 C3 -4.81(15)
N1 C5 C6 C7 -119.62(13)
N1 C34 C35 S1 -3.27(19)
N1 C34 C35 C36 179.16(13)
N1 C34 C39 S2 5.1(2)
N1 C34 C39 C38 -179.82(14)
C1 C2 C3 C4 -150.45(12)
C1 C2 C3 C6 -34.94(13)
C1 C2 C9 C8 32.57(14)
C1 C2 C9 C10 -148.12(15)
C1 C2 C22 C23 -128.46(15)
C1 C2 C22 C27 51.26(18)
C1 C7 C8 C9 -31.48(14)
C1 C7 C8 C21 150.80(14)
C1 C7 C28 C29 -50.22(19)
C1 C7 C28 C33 131.64(15)
C2 C1 C7 C6 -57.44(12)
C2 C1 C7 C8 50.62(12)
C2 C1 C7 C28 176.78(12)
C2 C3 C4 O2 -64.4(2)
C2 C3 C4 N1 116.60(14)
C2 C3 C6 C5 -120.63(12)
C2 C3 C6 C7 0.67(14)
C2 C9 C10 C11 -3.5(2)
C2 C9 C10 C15 177.40(13)
C2 C22 C23 C24 178.97(15)
C2 C22 C27 C26 -179.13(15)
C3 C2 C9 C8 -65.80(15)
C3 C2 C9 C10 113.51(16)
C3 C2 C22 C23 -16.5(2)
C3 C2 C22 C27 163.25(13)
C3 C6 C7 C1 33.94(13)
C3 C6 C7 C8 -64.63(14)
C3 C6 C7 C28 156.54(13)
C4 N1 C5 O3 -174.29(15)
C4 N1 C5 C6 5.98(17)
C4 N1 C34 C35 81.82(19)
C4 N1 C34 C39 -98.48(18)
C4 C3 C6 C5 2.23(15)
C4 C3 C6 C7 123.53(12)
C5 N1 C4 O2 176.50(15)
C5 N1 C4 C3 -4.47(17)
C5 N1 C34 C35 -99.88(17)
C5 N1 C34 C39 79.82(19)
C5 C6 C7 C1 148.61(12)
C5 C6 C7 C8 50.04(16)
C5 C6 C7 C28 -88.78(16)
C6 C3 C4 O2 -179.95(15)
C6 C3 C4 N1 1.07(15)
C6 C7 C8 C9 67.40(15)
C6 C7 C8 C21 -110.31(16)
C6 C7 C28 C29 -163.41(14)
C6 C7 C28 C33 18.5(2)
C7 C1 C2 C3 57.63(12)
C7 C1 C2 C9 -50.91(12)
C7 C1 C2 C22 -177.72(12)
C7 C8 C9 C2 -0.72(16)
C7 C8 C9 C10 179.92(12)
C7 C8 C21 C16 -176.52(14)
C7 C8 C21 C20 5.5(2)
C7 C28 C29 C30 -177.59(15)
C7 C28 C33 C32 176.62(14)
C8 C7 C28 C29 62.79(19)
C8 C7 C28 C33 -115.36(16)
C8 C9 C10 C11 175.71(14)
C8 C9 C10 C15 -3.4(2)
C9 C2 C3 C4 -52.25(16)
C9 C2 C3 C6 63.27(14)
C9 C2 C22 C23 118.46(16)
C9 C2 C22 C27 -61.83(19)
C9 C8 C21 C16 6.0(2)
C9 C8 C21 C20 -171.97(14)
C9 C10 C11 C12 179.54(14)
C9 C10 C15 C14 -178.51(13)
C9 C10 C15 C16 4.9(2)
C10 C11 C12 C13 -0.4(2)
C10 C15 C16 C17 175.46(14)
C10 C15 C16 C21 -1.0(2)
C11 C10 C15 C14 2.4(2)
C11 C10 C15 C16 -174.23(13)
C11 C12 C13 C14 1.1(2)
C12 C13 C14 C15 0.0(2)
C13 C14 C15 C10 -1.7(2)
C13 C14 C15 C16 174.86(14)
C14 C15 C16 C17 -1.0(2)
C14 C15 C16 C21 -177.50(14)
C15 C10 C11 C12 -1.4(2)
C15 C16 C17 C18 -173.96(16)
C15 C16 C21 C8 -4.4(2)
C15 C16 C21 C20 173.73(14)
C16 C17 C18 C19 -0.1(3)
C17 C16 C21 C8 179.02(14)
C17 C16 C21 C20 -2.9(2)
C17 C18 C19 C20 -2.1(3)
C18 C19 C20 C21 1.8(3)
C19 C20 C21 C8 178.75(15)
C19 C20 C21 C16 0.8(2)
C21 C8 C9 C2 177.18(13)
C21 C8 C9 C10 -2.2(2)
C21 C16 C17 C18 2.6(2)
C22 C2 C3 C4 87.71(16)
C22 C2 C3 C6 -156.78(12)
C22 C2 C9 C8 155.16(13)
C22 C2 C9 C10 -25.5(2)
C22 C23 C24 C25 0.3(3)
C23 C22 C27 C26 0.6(2)
C23 C24 C25 C26 0.4(3)
C24 C25 C26 C27 -0.5(3)
C25 C26 C27 C22 0.0(3)
C27 C22 C23 C24 -0.7(2)
C28 C7 C8 C9 -154.04(13)
C28 C7 C8 C21 28.2(2)
C28 C29 C30 C31 0.6(3)
C29 C28 C33 C32 -1.5(2)
C29 C30 C31 C32 -1.0(3)
C30 C31 C32 C33 0.1(3)
C31 C32 C33 C28 1.1(2)
C33 C28 C29 C30 0.6(2)
C34 N1 C4 O2 -5.1(2)
C34 N1 C4 C3 173.94(13)
C34 N1 C5 O3 7.3(2)
C34 N1 C5 C6 -172.47(13)
C34 C35 C36 C37 -0.1(2)
C35 S1 C40 C41 127.85(14)
C35 S1 C40 C45 -55.29(16)
C35 C34 C39 S2 -175.24(12)
C35 C34 C39 C38 -0.1(2)
C35 C36 C37 C38 1.4(2)
C36 C37 C38 C39 -2.1(3)
C37 C38 C39 S2 176.56(13)
C37 C38 C39 C34 1.4(2)
C39 S2 C46 C47 130.35(15)
C39 S2 C46 C51 -54.50(16)
C39 C34 C35 S1 177.03(12)
C39 C34 C35 C36 -0.5(2)
C40 S1 C35 C34 136.90(13)
C40 S1 C35 C36 -45.59(15)
C40 C41 C42 C43 1.1(3)
C41 C40 C45 C44 -1.5(3)
C41 C42 C43 C44 -1.1(4)
C42 C43 C44 C45 -0.1(4)
C43 C44 C45 C40 1.4(3)
C45 C40 C41 C42 0.3(3)
C46 S2 C39 C34 -99.81(14)
C46 S2 C39 C38 85.17(15)
C46 C47 C48 C49 0.4(3)
C47 C46 C51 C50 -0.9(3)
C47 C48 C49 C50 -0.3(3)
C48 C49 C50 C51 -0.4(3)
C49 C50 C51 C46 1.0(3)
C51 C46 C47 C48 0.2(3)
Cl1A C61A C62A Cl2A 66.1(4)
Cl1B C61B C62B Cl2B -71.7(15)
